data_7232872
loop_
_publ_author_name
'Barnett, S. A.'
'Allan, D. R.'

_publ_section_title
;
 The high-pressure and low-temperature structural behaviour of
 2,2,2-trifluoroethanol
;
_journal_issue 30
_journal_name_full CrystEngComm
_journal_page_first 4501
_journal_paper_doi 10.1039/C9CE00485H
_journal_volume 21
_journal_year 2019
_chemical_formula_moiety 'C2 H3 F3 O'
_chemical_formula_sum 'C2 H3 F3 O'
_chemical_formula_weight 100.04
_chemical_melting_point 229.7
_chemical_name_common Trifluoroethanol
_chemical_name_systematic 2,2,2-Trifluoroethanol
_space_group_crystal_system triclinic
_space_group_IT_number 2
_space_group_name_Hall '-P 1'
_space_group_name_H-M_alt 'P -1'
_symmetry_space_group_name_Hall '-P 1'
_symmetry_space_group_name_H-M 'P -1'
_atom_sites_solution_hydrogens mixed
_atom_sites_solution_primary direct
_atom_sites_solution_secondary difmap
_audit_creation_method SHELXL-2014/7
_audit_update_record
;
2019-05-10 deposited with the CCDC.    2019-05-14 downloaded from the CCDC.
;
_cell_angle_alpha 111.71(2)
_cell_angle_beta 103.03(2)
_cell_angle_gamma 90.970(10)
_cell_formula_units_Z 4
_cell_length_a 4.9159(7)
_cell_length_b 8.8894(18)
_cell_length_c 9.226(3)
_cell_measurement_reflns_used 489
_cell_measurement_temperature 295(2)
_cell_measurement_theta_max 19.608
_cell_measurement_theta_min 1.693
_cell_volume 362.68(16)
_computing_cell_refinement 'CrysAlisPro 1.171.38.41k (Rigaku OD, 2015)'
_computing_data_collection 'GDA - generic data aquisition software'
_computing_data_reduction 'CrysAlisPro 1.171.38.41k (Rigaku OD, 2015)'
_computing_molecular_graphics 'Mercury (Macrae et al, 2006)'
_computing_structure_refinement 'SHELXL-2014/7 (Sheldrick, 2014)'
_computing_structure_solution 'SHELXT-2018/2 (Sheldrick, 2018)'
_diffrn_ambient_temperature 295(2)
_diffrn_detector 'Photon counting pixel array'
_diffrn_detector_area_resol_mean 0
_diffrn_detector_type 'Dectris Pilatus 300K'
_diffrn_measured_fraction_theta_full 0.340
_diffrn_measured_fraction_theta_max 0.288
_diffrn_measurement_device '4-circle \k-geometry diffractometer'
_diffrn_measurement_device_type Newport
_diffrn_measurement_method 'shutterless scans'
_diffrn_radiation_monochromator 'Silicon 111'
_diffrn_radiation_source 'Diamond Light Source Beamline I19-2'
_diffrn_radiation_type Synchrotron
_diffrn_radiation_wavelength 0.4859
_diffrn_reflns_av_R_equivalents 0.0290
_diffrn_reflns_av_unetI/netI 0.0427
_diffrn_reflns_Laue_measured_fraction_full 0.340
_diffrn_reflns_Laue_measured_fraction_max 0.288
_diffrn_reflns_limit_h_max 6
_diffrn_reflns_limit_h_min -6
_diffrn_reflns_limit_k_max 12
_diffrn_reflns_limit_k_min -12
_diffrn_reflns_limit_l_max 8
_diffrn_reflns_limit_l_min -8
_diffrn_reflns_number 2016
_diffrn_reflns_point_group_measured_fraction_full 0.340
_diffrn_reflns_point_group_measured_fraction_max 0.288
_diffrn_reflns_theta_full 17.000
_diffrn_reflns_theta_max 20.305
_diffrn_reflns_theta_min 1.696
_exptl_absorpt_coefficient_mu 0.055
_exptl_absorpt_correction_T_max 1.00000
_exptl_absorpt_correction_T_min 0.69819
_exptl_absorpt_correction_type multi-scan
_exptl_absorpt_process_details
;
CrysAlisPro 1.171.38.41k (Rigaku Oxford Diffraction, 2015)
Empirical absorption correction using spherical harmonics,
implemented in SCALE3 ABSPACK scaling algorithm.
;
_exptl_crystal_colour Colourless
_exptl_crystal_density_diffrn 1.832
_exptl_crystal_density_meas ?
_exptl_crystal_description Plate
_exptl_crystal_F_000 200
_exptl_crystal_recrystallization_method Pressure
_exptl_crystal_size_max 0.200
_exptl_crystal_size_mid 0.200
_exptl_crystal_size_min 0.075
_refine_diff_density_max 0.142
_refine_diff_density_min -0.118
_refine_diff_density_rms 0.037
_refine_ls_extinction_method none
_refine_ls_goodness_of_fit_ref 1.088
_refine_ls_hydrogen_treatment mixed
_refine_ls_matrix_type full
_refine_ls_number_parameters 117
_refine_ls_number_reflns 637
_refine_ls_number_restraints 72
_refine_ls_restrained_S_all 1.058
_refine_ls_R_factor_all 0.0736
_refine_ls_R_factor_gt 0.0478
_refine_ls_shift/su_max 0.000
_refine_ls_shift/su_mean 0.000
_refine_ls_structure_factor_coef Fsqd
_refine_ls_weighting_details 'w=1/[\s^2^(Fo^2^)+(0.0748P)^2^+0.0211P] where P=(Fo^2^+2Fc^2^)/3'
_refine_ls_weighting_scheme calc
_refine_ls_wR_factor_gt 0.1267
_refine_ls_wR_factor_ref 0.1430
_reflns_Friedel_coverage 0.000
_reflns_number_gt 410
_reflns_number_total 637
_reflns_threshold_expression 'I > 2\s(I)'
_cod_data_source_file c9ce00485h1.cif
_cod_data_source_block TFE-HP
_cod_depositor_comments
;
The following automatic conversions were performed:

'_exptl_crystal_density_meas' value 'not measured' was changed to '?'
- the value is perceived as not measured.

Automatic conversion script
Id: cif_fix_values 4973 2017-02-22 13:04:09Z antanas 

 Adding full bibliography for 7232872--7232873.cif.
;
_cod_original_cell_volume 362.68(15)
_cod_database_code 7232872
_shelx_shelxl_version_number 2014/7
_shelx_space_group_comment
;
The symmetry employed for this shelxl refinement is uniquely defined
by the following loop, which should always be used as a source of
symmetry information in preference to the above space-group names.
They are only intended as comments.
;
_shelx_estimated_absorpt_t_min 0.989
_shelx_estimated_absorpt_t_max 0.996

loop_
_space_group_symop_operation_xyz
'x, y, z'
'-x, -y, -z'

loop_
_atom_site_label
_atom_site_type_symbol
_atom_site_fract_x
_atom_site_fract_y
_atom_site_fract_z
_atom_site_U_iso_or_equiv
_atom_site_adp_type
_atom_site_occupancy
_atom_site_site_symmetry_order
_atom_site_calc_flag
_atom_site_refinement_flags_posn
_atom_site_refinement_flags_adp
C1 C 0.9826(9) 0.2242(6) 0.3660(14) 0.046(3) Uani 1 1 d . U
H1A H 1.1524 0.2579 0.3440 0.055 Uiso 1 1 calc R U
H1B H 0.8936 0.3209 0.4131 0.055 Uiso 1 1 calc R U
O1 O 1.0525(7) 0.1482(4) 0.4753(9) 0.044(3) Uani 1 1 d . U
H1 H 0.952(13) 0.149(8) 0.534(17) 0.07(2) Uiso 1 1 d . .
C2 C 0.7897(10) 0.1134(6) 0.2132(14) 0.046(4) Uani 1 1 d . U
F1 F 0.8826(7) -0.0297(4) 0.1444(9) 0.076(5) Uani 1 1 d . U
F2 F 0.5371(6) 0.0754(4) 0.2334(9) 0.070(4) Uani 1 1 d . U
F3 F 0.7359(8) 0.1789(5) 0.0979(11) 0.082(4) Uani 1 1 d . U
C3 C 0.6195(10) 0.2894(6) 0.7728(15) 0.054(4) Uani 1 1 d . U
H3A H 0.7565 0.2641 0.8519 0.065 Uiso 1 1 calc R U
H3B H 0.4377 0.2849 0.7963 0.065 Uiso 1 1 calc R U
O2 O 0.6081(8) 0.1748(5) 0.6173(11) 0.056(4) Uani 1 1 d . U
H2 H 0.458(15) 0.149(8) 0.53(2) 0.10(3) Uiso 1 1 d . .
C4 C 0.7010(10) 0.4589(7) 0.7827(16) 0.060(4) Uani 1 1 d . U
F4 F 0.7118(9) 0.5715(5) 0.9296(13) 0.091(4) Uani 1 1 d . U
F5 F 0.5187(7) 0.4986(5) 0.6760(11) 0.086(4) Uani 1 1 d . U
F6 F 0.9512(5) 0.4708(3) 0.7525(7) 0.067(4) Uani 1 1 d . U

loop_
_atom_site_aniso_label
_atom_site_aniso_U_11
_atom_site_aniso_U_22
_atom_site_aniso_U_33
_atom_site_aniso_U_23
_atom_site_aniso_U_13
_atom_site_aniso_U_12
C1 0.049(2) 0.044(2) 0.046(11) 0.018(5) 0.011(4) 0.0040(17)
O1 0.0448(17) 0.063(2) 0.030(11) 0.020(4) 0.014(3) 0.0109(15)
C2 0.056(2) 0.042(3) 0.031(11) 0.002(5) 0.011(4) 0.009(2)
F1 0.100(2) 0.0591(18) 0.050(15) -0.003(4) 0.024(5) 0.0258(18)
F2 0.0524(15) 0.098(2) 0.037(14) 0.003(5) 0.010(4) -0.0097(16)
F3 0.117(3) 0.086(3) 0.043(13) 0.032(6) 0.011(5) 0.013(2)
C3 0.057(3) 0.048(3) 0.058(14) 0.019(6) 0.019(5) 0.004(2)
O2 0.0444(19) 0.054(2) 0.067(13) 0.019(5) 0.017(4) 0.0071(17)
C4 0.053(3) 0.050(3) 0.078(13) 0.020(5) 0.023(4) 0.011(2)
F4 0.108(3) 0.057(2) 0.094(14) 0.003(5) 0.041(5) 0.0076(19)
F5 0.0834(19) 0.071(2) 0.113(13) 0.051(5) 0.013(4) 0.0226(17)
F6 0.0650(16) 0.0657(19) 0.070(12) 0.018(4) 0.030(4) -0.0042(15)

loop_
_atom_type_symbol
_atom_type_description
_atom_type_scat_dispersion_real
_atom_type_scat_dispersion_imag
_atom_type_scat_source
C C 0.0006 0.0007 'International Tables Vol C Tables 4.2.6.8 and 6.1.1.4'
H H 0.0000 0.0000 'International Tables Vol C Tables 4.2.6.8 and 6.1.1.4'
O O 0.0036 0.0026 'International Tables Vol C Tables 4.2.6.8 and 6.1.1.4'
F F 0.0067 0.0045 'International Tables Vol C Tables 4.2.6.8 and 6.1.1.4'

loop_
_geom_angle_atom_site_label_1
_geom_angle_atom_site_label_2
_geom_angle_atom_site_label_3
_geom_angle
_geom_angle_site_symmetry_1
_geom_angle_site_symmetry_3
O1 C1 C2 111.2(4) . .
O1 C1 H1A 109.4 . .
C2 C1 H1A 109.4 . .
O1 C1 H1B 109.4 . .
C2 C1 H1B 109.4 . .
H1A C1 H1B 108.0 . .
C1 O1 O1 143.7(5) . 2_756
C1 O1 H1 120(5) . .
O1 O1 H1 62(3) 2_756 .
F1 C2 F2 105.0(4) . .
F1 C2 F3 105.5(8) . .
F2 C2 F3 106.2(6) . .
F1 C2 C1 114.4(5) . .
F2 C2 C1 112.2(9) . .
F3 C2 C1 112.8(4) . .
O2 C3 C4 109.6(9) . .
O2 C3 H3A 109.8 . .
C4 C3 H3A 109.8 . .
O2 C3 H3B 109.8 . .
C4 C3 H3B 109.8 . .
H3A C3 H3B 108.2 . .
C3 O2 H2 126(6) . .
F5 C4 F6 106.6(8) . .
F5 C4 F4 107.6(5) . .
F6 C4 F4 107.9(6) . .
F5 C4 C3 111.8(7) . .
F6 C4 C3 111.7(4) . .
F4 C4 C3 111.1(10) . .

loop_
_geom_bond_atom_site_label_1
_geom_bond_atom_site_label_2
_geom_bond_distance
_geom_bond_site_symmetry_2
C1 O1 1.395(11) .
C1 C2 1.482(15) .
C1 H1A 0.9700 .
C1 H1B 0.9700 .
O1 O1 2.892(7) 2_756
O1 H1 0.81(10) .
C2 F1 1.335(7) .
C2 F2 1.352(5) .
C2 F3 1.370(12) .
C3 O2 1.407(14) .
C3 C4 1.516(6) .
C3 H3A 0.9700 .
C3 H3B 0.9700 .
O2 H2 0.92(14) .
C4 F5 1.329(12) .
C4 F6 1.332(5) .
C4 F4 1.343(15) .

loop_
_geom_hbond_atom_site_label_D
_geom_hbond_atom_site_label_H
_geom_hbond_atom_site_label_A
_geom_hbond_distance_DH
_geom_hbond_distance_HA
_geom_hbond_distance_DA
_geom_hbond_angle_DHA
_geom_hbond_site_symmetry_A
O1 H1 O2 0.81(10) 1.99(7) 2.762(7) 158(10) .
C3 H3B F4 0.97 2.65 3.361(13) 130.0 2_667
O2 H2 O1 0.92(14) 1.94(7) 2.714(6) 140(12) 1_455
O2 H2 F2 0.92(14) 2.68(16) 3.251(11) 121(7) .

loop_
_geom_torsion_atom_site_label_1
_geom_torsion_atom_site_label_2
_geom_torsion_atom_site_label_3
_geom_torsion_atom_site_label_4
_geom_torsion
_geom_torsion_site_symmetry_4
C2 C1 O1 O1 -3.3(8) 2_756
O1 C1 C2 F1 -54.0(7) .
O1 C1 C2 F2 65.5(5) .
O1 C1 C2 F3 -174.6(4) .
O2 C3 C4 F5 59.3(7) .
O2 C3 C4 F6 -59.9(10) .
O2 C3 C4 F4 179.5(5) .
